data_7217850
loop_
_publ_author_name
'Chen, Hengjun'
'Li, Min'
'Zheng, Guiming'
'Wang, Yifang'
'Song, Yang'
'Han, Conghui'
'Fu, Zhiyong'
'Liao, Shijun'
'Dai, Jing-Cao'

_publ_section_title
;
 Molecular packing, crystal to crystal transformation, electron transfer
 behaviour, photochromic and fluorescent property of three hydrogen-bonded
 supramolecular complexes containing benzenecarboxylate donors and
 viologen acceptors
;
_journal_name_full 'RSC Adv.'
_journal_paper_doi 10.1039/C4RA07471H
_journal_year 2014
_chemical_formula_sum 'C44 H40 N4 O17'
_chemical_formula_weight 896.80
_chemical_name_systematic
; 
 ? 
;
_space_group_IT_number 2
_symmetry_cell_setting triclinic
_symmetry_space_group_name_Hall '-P 1'
_symmetry_space_group_name_H-M 'P -1'
_atom_sites_solution_hydrogens geom
_atom_sites_solution_primary direct
_atom_sites_solution_secondary difmap
_audit_creation_method SHELXL-97
_cell_angle_alpha 90.26(3)
_cell_angle_beta 102.68(3)
_cell_angle_gamma 106.00(3)
_cell_formula_units_Z 1
_cell_length_a 7.3700(15)
_cell_length_b 9.5200(19)
_cell_length_c 15.776(3)
_cell_measurement_reflns_used 3531
_cell_measurement_temperature 298(2)
_cell_measurement_theta_max 25.03
_cell_measurement_theta_min 3.16
_cell_volume 1035.6(4)
_computing_structure_refinement 'SHELXL-97 (Sheldrick, 1997)'
_computing_structure_solution 'SHELXS-97 (Sheldrick, 1990)'
_diffrn_ambient_temperature 298(2)
_diffrn_measured_fraction_theta_full 0.964
_diffrn_measured_fraction_theta_max 0.964
_diffrn_radiation_monochromator graphite
_diffrn_radiation_source 'fine-focus sealed tube'
_diffrn_radiation_type MoK\a
_diffrn_radiation_wavelength 0.71073
_diffrn_reflns_av_R_equivalents 0.0341
_diffrn_reflns_av_sigmaI/netI 0.0651
_diffrn_reflns_limit_h_max 8
_diffrn_reflns_limit_h_min -8
_diffrn_reflns_limit_k_max 11
_diffrn_reflns_limit_k_min -11
_diffrn_reflns_limit_l_max 18
_diffrn_reflns_limit_l_min -18
_diffrn_reflns_number 7450
_diffrn_reflns_theta_full 25.03
_diffrn_reflns_theta_max 25.03
_diffrn_reflns_theta_min 3.16
_exptl_absorpt_coefficient_mu 0.112
_exptl_absorpt_correction_type none
_exptl_crystal_colour Yellow
_exptl_crystal_density_diffrn 1.438
_exptl_crystal_density_method 'not measured'
_exptl_crystal_description block
_exptl_crystal_F_000 468
_exptl_crystal_size_max 0.2
_exptl_crystal_size_mid 0.2
_exptl_crystal_size_min 0.2
_refine_diff_density_max 0.389
_refine_diff_density_min -0.385
_refine_diff_density_rms 0.050
_refine_ls_extinction_method none
_refine_ls_goodness_of_fit_ref 1.038
_refine_ls_hydrogen_treatment mixed
_refine_ls_matrix_type full
_refine_ls_number_parameters 305
_refine_ls_number_reflns 3531
_refine_ls_number_restraints 6
_refine_ls_restrained_S_all 1.041
_refine_ls_R_factor_all 0.0794
_refine_ls_R_factor_gt 0.0445
_refine_ls_shift/su_max 0.000
_refine_ls_shift/su_mean 0.000
_refine_ls_structure_factor_coef Fsqd
_refine_ls_weighting_details 'calc w=1/[\s^2^(Fo^2^)+(0.0666P)^2^+0.0000P] where P=(Fo^2^+2Fc^2^)/3'
_refine_ls_weighting_scheme calc
_refine_ls_wR_factor_gt 0.1111
_refine_ls_wR_factor_ref 0.1262
_reflns_number_gt 2241
_reflns_number_total 3531
_reflns_threshold_expression >2sigma(I)
_cod_data_source_file c4ra07471h2.cif
_cod_data_source_block 2
_cod_depositor_comments
;
The following automatic conversions were performed:

'_symmetry_cell_setting' value 'Triclinic' changed to 'triclinic'
according to
/usr/data/users/saulius/crontab/automatic-downloads/rss-feeds/RSC/lib/dictionaries/cif_core.dic
dictionary named 'cif_core.dic' version 2.4.2 from
2011-04-26.

'_exptl_absorpt_correction_type' value 'None' changed to
'none' according to
/usr/data/users/saulius/crontab/automatic-downloads/rss-feeds/RSC/lib/dictionaries/cif_core.dic
dictionary named 'cif_core.dic' version 2.4.2 from 2011-04-26.

Automatic conversion script
Id: cif_fix_values 2281 2013-09-26 08:29:07Z andrius 
;
_cod_original_sg_symbol_H-M P-1
_cod_database_code 7217850

loop_
_symmetry_equiv_pos_as_xyz
'x, y, z'
'-x, -y, -z'

loop_
_atom_site_label
_atom_site_type_symbol
_atom_site_fract_x
_atom_site_fract_y
_atom_site_fract_z
_atom_site_U_iso_or_equiv
_atom_site_adp_type
_atom_site_occupancy
_atom_site_symmetry_multiplicity
_atom_site_calc_flag
_atom_site_refinement_flags
O1 O 0.6508(3) 0.2665(2) -0.00523(10) 0.0589(5) Uani 1 1 d D
H1 H 0.5780 0.2424 -0.0559 0.088 Uiso 1 1 d RD
O2 O 0.5984(3) 0.06797(18) 0.06909(11) 0.0568(5) Uani 1 1 d .
O3 O 0.2345(3) 0.61236(18) 0.50380(13) 0.0518(5) Uani 1 1 d D
H2 H 0.221(5) 0.5291(15) 0.4890(17) 0.078 Uiso 1 1 d D
O4 O 0.5449(3) 0.63357(17) 0.51140(13) 0.0516(5) Uani 1 1 d .
O5 O 0.5923(3) 1.29309(18) 0.66767(11) 0.0523(5) Uani 1 1 d .
O6 O 0.3849(3) 1.09791(18) 0.70114(11) 0.0503(5) Uani 1 1 d .
O8 O -0.0449(7) 0.9457(5) 0.5629(3) 0.0791(13) Uani 0.50 1 d P
H6 H 0.0021 1.0307 0.5472 0.119 Uiso 0.50 1 d PR
H5 H -0.0188 0.8951 0.5251 0.119 Uiso 0.50 1 d PR
O9 O 0.4045(3) 1.2630(2) 0.83649(11) 0.0492(4) Uani 1 1 d D
H7 H 0.4093 1.2090 0.7945 0.074 Uiso 1 1 d RD
H8 H 0.461(5) 1.354(2) 0.834(2) 0.091(12) Uiso 1 1 d D
N1 N 1.3816(4) 1.4440(2) 0.17397(18) 0.0606(6) Uani 1 1 d .
N2 N 1.0206(3) 0.68819(19) 0.21277(11) 0.0338(4) Uani 1 1 d .
C1 C 1.3133(4) 1.3485(3) 0.1043(2) 0.0591(7) Uani 1 1 d .
H1A H 1.3162 1.3845 0.0498 0.071 Uiso 1 1 calc R
C2 C 1.2387(4) 1.1997(3) 0.10841(18) 0.0531(7) Uani 1 1 d .
H2A H 1.1942 1.1377 0.0579 0.064 Uiso 1 1 calc R
C3 C 1.3725(4) 1.3899(3) 0.2506(2) 0.0544(7) Uani 1 1 d .
H3A H 1.4188 1.4547 0.2999 0.065 Uiso 1 1 calc R
C4 C 1.2983(4) 1.2427(3) 0.26167(18) 0.0464(6) Uani 1 1 d .
H4A H 1.2935 1.2103 0.3169 0.056 Uiso 1 1 calc R
C5 C 1.2311(3) 1.1442(3) 0.18887(16) 0.0408(6) Uani 1 1 d .
C6 C 1.1574(3) 0.9851(2) 0.19846(15) 0.0377(5) Uani 1 1 d .
C7 C 1.1790(4) 0.8833(2) 0.14043(16) 0.0423(6) Uani 1 1 d .
H7A H 1.2398 0.9154 0.0954 0.051 Uiso 1 1 calc R
C8 C 1.1119(4) 0.7374(3) 0.14927(15) 0.0410(6) Uani 1 1 d .
H8A H 1.1294 0.6707 0.1108 0.049 Uiso 1 1 calc R
C9 C 1.0673(3) 0.9309(3) 0.26422(16) 0.0402(5) Uani 1 1 d .
H9A H 1.0530 0.9956 0.3049 0.048 Uiso 1 1 calc R
C10 C 0.9985(3) 0.7831(2) 0.27035(15) 0.0389(5) Uani 1 1 d .
H10A H 0.9363 0.7483 0.3145 0.047 Uiso 1 1 calc R
C11 C 0.9441(3) 0.5314(2) 0.21829(14) 0.0333(5) Uani 1 1 d .
C12 C 0.9695(3) 0.4717(3) 0.29802(14) 0.0401(6) Uani 1 1 d .
H12A H 1.0361 0.5308 0.3486 0.048 Uiso 1 1 calc R
C13 C 0.8940(4) 0.3224(3) 0.30123(15) 0.0433(6) Uani 1 1 d .
H13A H 0.9089 0.2804 0.3545 0.052 Uiso 1 1 calc R
C14 C 0.7966(4) 0.2349(3) 0.22580(15) 0.0406(6) Uani 1 1 d .
H14A H 0.7464 0.1345 0.2286 0.049 Uiso 1 1 calc R
C15 C 0.7734(3) 0.2958(2) 0.14646(14) 0.0346(5) Uani 1 1 d .
C16 C 0.8461(3) 0.4455(2) 0.14250(14) 0.0347(5) Uani 1 1 d .
H16A H 0.8290 0.4878 0.0894 0.042 Uiso 1 1 calc R
C17 C 0.6668(4) 0.2056(3) 0.06287(15) 0.0409(6) Uani 1 1 d .
C19 C 0.4937(3) 1.1694(2) 0.65026(14) 0.0322(5) Uani 1 1 d .
C18 C 0.3989(3) 0.6839(2) 0.50345(14) 0.0343(5) Uani 1 1 d .
C20 C 0.4466(3) 0.8477(2) 0.49891(13) 0.0300(5) Uani 1 1 d .
C22 C 0.4893(3) 1.0821(2) 0.57094(13) 0.0280(5) Uani 1 1 d .
C21 C 0.4358(3) 0.9300(2) 0.56856(14) 0.0301(5) Uani 1 1 d .
H21A H 0.3920 0.8831 0.6149 0.036 Uiso 1 1 calc R
O7 O 0.0848(4) 0.2755(3) 0.54143(16) 0.0932(8) Uani 1 1 d D
H3 H 0.2000 0.3153 0.5365 0.140 Uiso 1 1 d RD
H4 H -0.0076 0.3126 0.5222 0.140 Uiso 1 1 d R

loop_
_atom_site_aniso_label
_atom_site_aniso_U_11
_atom_site_aniso_U_22
_atom_site_aniso_U_33
_atom_site_aniso_U_23
_atom_site_aniso_U_13
_atom_site_aniso_U_12
O1 0.0862(14) 0.0446(10) 0.0275(9) -0.0066(8) 0.0057(9) -0.0054(10)
O2 0.0804(14) 0.0284(9) 0.0474(10) -0.0073(8) 0.0118(10) -0.0056(9)
O3 0.0588(12) 0.0215(8) 0.0762(13) -0.0020(8) 0.0292(10) 0.0025(9)
O4 0.0553(11) 0.0227(8) 0.0810(13) 0.0051(8) 0.0179(9) 0.0160(8)
O5 0.0719(12) 0.0269(9) 0.0535(10) -0.0127(8) 0.0254(9) -0.0021(9)
O6 0.0698(12) 0.0301(9) 0.0483(10) -0.0034(8) 0.0285(9) -0.0019(8)
O8 0.106(4) 0.077(3) 0.060(2) -0.007(2) 0.020(2) 0.034(3)
O9 0.0610(12) 0.0387(10) 0.0441(10) -0.0085(8) 0.0098(8) 0.0101(9)
N1 0.0702(16) 0.0314(12) 0.0836(18) 0.0019(12) 0.0228(14) 0.0157(11)
N2 0.0347(10) 0.0253(9) 0.0361(10) -0.0065(8) 0.0067(8) 0.0009(8)
C1 0.0708(19) 0.0448(16) 0.0645(18) 0.0151(15) 0.0194(15) 0.0179(15)
C2 0.0642(18) 0.0370(14) 0.0548(16) -0.0034(12) 0.0129(14) 0.0098(13)
C3 0.0628(17) 0.0322(13) 0.0668(18) -0.0073(13) 0.0153(14) 0.0113(13)
C4 0.0508(15) 0.0322(13) 0.0554(15) -0.0039(11) 0.0106(12) 0.0118(12)
C5 0.0365(13) 0.0302(12) 0.0553(15) -0.0017(11) 0.0122(11) 0.0076(10)
C6 0.0338(12) 0.0296(12) 0.0460(13) -0.0025(11) 0.0064(10) 0.0053(10)
C7 0.0524(15) 0.0303(12) 0.0438(13) -0.0017(10) 0.0200(12) 0.0040(11)
C8 0.0478(14) 0.0319(12) 0.0419(13) -0.0082(10) 0.0155(11) 0.0050(11)
C9 0.0439(13) 0.0314(12) 0.0442(13) -0.0095(10) 0.0120(11) 0.0073(11)
C10 0.0405(13) 0.0355(13) 0.0391(12) -0.0069(10) 0.0113(10) 0.0066(11)
C11 0.0326(12) 0.0268(11) 0.0380(12) -0.0025(10) 0.0097(10) 0.0033(10)
C12 0.0452(14) 0.0400(14) 0.0288(11) -0.0066(10) 0.0043(10) 0.0051(11)
C13 0.0517(15) 0.0401(14) 0.0315(12) 0.0044(11) 0.0075(11) 0.0038(12)
C14 0.0483(14) 0.0280(12) 0.0422(13) 0.0011(10) 0.0134(11) 0.0033(11)
C15 0.0377(12) 0.0283(12) 0.0342(12) -0.0031(10) 0.0098(10) 0.0022(10)
C16 0.0410(13) 0.0301(12) 0.0294(11) 0.0002(9) 0.0062(9) 0.0057(10)
C17 0.0476(14) 0.0356(13) 0.0336(13) -0.0074(11) 0.0107(10) 0.0014(11)
C19 0.0363(12) 0.0210(11) 0.0384(12) -0.0024(9) 0.0076(10) 0.0074(10)
C18 0.0452(14) 0.0192(11) 0.0380(12) -0.0021(9) 0.0131(10) 0.0054(11)
C20 0.0330(11) 0.0180(10) 0.0378(12) -0.0015(9) 0.0064(9) 0.0066(9)
C22 0.0279(11) 0.0198(10) 0.0354(11) -0.0023(9) 0.0057(9) 0.0063(9)
C21 0.0361(12) 0.0208(10) 0.0333(11) 0.0021(9) 0.0105(9) 0.0061(9)
O7 0.0646(14) 0.125(2) 0.0965(17) 0.0422(16) 0.0406(13) 0.0197(15)

loop_
_atom_type_symbol
_atom_type_description
_atom_type_scat_dispersion_real
_atom_type_scat_dispersion_imag
_atom_type_scat_source
C C 0.0033 0.0016 'International Tables Vol C Tables 4.2.6.8 and 6.1.1.4'
H H 0.0000 0.0000 'International Tables Vol C Tables 4.2.6.8 and 6.1.1.4'
N N 0.0061 0.0033 'International Tables Vol C Tables 4.2.6.8 and 6.1.1.4'
O O 0.0106 0.0060 'International Tables Vol C Tables 4.2.6.8 and 6.1.1.4'

loop_
_geom_angle_atom_site_label_1
_geom_angle_atom_site_label_2
_geom_angle_atom_site_label_3
_geom_angle
_geom_angle_site_symmetry_1
_geom_angle_site_symmetry_3
C3 N1 C1 116.7(2) . .
C8 N2 C10 120.3(2) . .
C8 N2 C11 119.50(18) . .
C10 N2 C11 120.21(18) . .
N1 C1 C2 123.9(3) . .
C1 C2 C5 118.9(3) . .
N1 C3 C4 123.9(3) . .
C3 C4 C5 118.8(3) . .
C2 C5 C4 117.8(2) . .
C2 C5 C6 121.9(2) . .
C4 C5 C6 120.4(2) . .
C9 C6 C7 117.2(2) . .
C9 C6 C5 122.5(2) . .
C7 C6 C5 120.3(2) . .
C8 C7 C6 120.4(2) . .
N2 C8 C7 121.0(2) . .
C10 C9 C6 120.9(2) . .
N2 C10 C9 120.3(2) . .
C12 C11 C16 121.5(2) . .
C12 C11 N2 120.0(2) . .
C16 C11 N2 118.5(2) . .
C11 C12 C13 118.6(2) . .
C12 C13 C14 120.5(2) . .
C15 C14 C13 120.3(2) . .
C14 C15 C16 119.8(2) . .
C14 C15 C17 122.3(2) . .
C16 C15 C17 117.9(2) . .
C11 C16 C15 119.3(2) . .
O1 C17 O2 124.7(2) . .
O1 C17 C15 119.0(2) . .
O2 C17 C15 116.3(2) . .
O5 C19 O6 122.7(2) . .
O5 C19 C22 122.7(2) . .
O6 C19 C22 114.63(18) . .
O3 C18 O4 125.6(2) . .
O3 C18 C20 120.2(2) . .
O4 C18 C20 114.2(2) . .
C21 C20 C22 119.48(18) . 2_676
C21 C20 C18 118.21(18) . .
C22 C20 C18 122.21(18) 2_676 .
C21 C22 C20 119.35(19) . 2_676
C21 C22 C19 120.29(19) . .
C20 C22 C19 120.17(18) 2_676 .
C20 C21 C22 121.2(2) . .

loop_
_geom_bond_atom_site_label_1
_geom_bond_atom_site_label_2
_geom_bond_distance
_geom_bond_site_symmetry_2
O1 C17 1.221(3) .
O2 C17 1.281(3) .
O3 C18 1.217(3) .
O4 C18 1.276(3) .
O5 C19 1.195(3) .
O6 C19 1.318(3) .
N1 C3 1.324(4) .
N1 C1 1.335(4) .
N2 C8 1.342(3) .
N2 C10 1.344(3) .
N2 C11 1.453(3) .
C1 C2 1.378(4) .
C2 C5 1.384(4) .
C3 C4 1.384(4) .
C4 C5 1.388(3) .
C5 C6 1.483(3) .
C6 C9 1.379(3) .
C6 C7 1.394(3) .
C7 C8 1.358(3) .
C9 C10 1.369(3) .
C11 C12 1.379(3) .
C11 C16 1.381(3) .
C12 C13 1.382(3) .
C13 C14 1.383(3) .
C14 C15 1.378(3) .
C15 C16 1.385(3) .
C15 C17 1.502(3) .
C19 C22 1.489(3) .
C18 C20 1.507(3) .
C20 C21 1.376(3) .
C20 C22 1.395(3) 2_676
C22 C21 1.389(3) .
C22 C20 1.395(3) 2_676
